data_4086141
loop_
_publ_author_name
'Bailey, Wilson D.'
'Luconi, Lapo'
'Rossin, Andrea'
'Yakhvarov, Dmitry'
'Flowers, Sarah E.'
'Kaminsky, Werner'
'Kemp, Richard A.'
'Giambastiani, Giuliano'
'Goldberg, Karen I.'

_publ_section_title
;
 Pyrazole-Based PCN Pincer Complexes of Palladium(II): Mono- and Dinuclear
 Hydroxide Complexes and Ligand Rollover C--H Activation
;
_journal_issue 16
_journal_name_full Organometallics
_journal_page_first 3998
_journal_paper_doi 10.1021/acs.organomet.5b00355
_journal_volume 34
_journal_year 2015
_chemical_formula_moiety 'C38 H57 N4 O P2 Pd2'
_chemical_formula_sum 'C38 H57 N4 O P2 Pd2'
_chemical_formula_weight 860.62
_chemical_name_common wdb_3_135a
_chemical_name_systematic
;
 wdb_3_135a
;
_space_group_IT_number 14
_symmetry_cell_setting monoclinic
_symmetry_Int_Tables_number 14
_symmetry_space_group_name_Hall '-P 2yn'
_symmetry_space_group_name_H-M 'P 1 21/n 1'
_atom_sites_solution_hydrogens geom
_atom_sites_solution_primary direct
_atom_sites_solution_secondary difmap
_audit_conform_dict_location ftp://ftp.iucr.org/pub/cif_core.dic
_audit_conform_dict_name cif_core.dic
_audit_conform_dict_version 2.4
_audit_creation_date 2015-02-24T11:16:41-00:00
_audit_creation_method 'WinGX routine CIF_UPDATE'
_cell_angle_alpha 90
_cell_angle_beta 105.583(2)
_cell_angle_gamma 90
_cell_formula_units_Z 8
_cell_length_a 16.2762(6)
_cell_length_b 24.7065(8)
_cell_length_c 24.1256(9)
_cell_measurement_reflns_used 797
_cell_measurement_temperature 100(2)
_cell_measurement_theta_max 20
_cell_measurement_theta_min 3
_cell_volume 9345.0(6)
_computing_cell_refinement 'SAINT (Bruker, 2007)'
_computing_data_collection 'APEX2 (Bruker, 2007)'
_computing_data_reduction 'SAINT (Bruker, 2007)'
_computing_molecular_graphics 'ORTEP-3 for Windows (Farrugia, 1997)'
_computing_publication_material 'SHELXL-97 (Sheldrick, 1997)'
_computing_structure_refinement 'SHELXL-97 (Sheldrick, 2008)'
_computing_structure_solution 'SHELXS97 (Sheldrick, 1997)'
_diffrn_ambient_temperature 100(2)
_diffrn_measured_fraction_theta_full 0.998
_diffrn_measured_fraction_theta_max 0.997
_diffrn_measurement_device_type 'Bruker APEXII CCD area-detector'
_diffrn_measurement_method '\f and \w scans'
_diffrn_radiation_monochromator graphite
_diffrn_radiation_type MoK\a
_diffrn_radiation_wavelength 0.71073
_diffrn_reflns_av_R_equivalents 0.0706
_diffrn_reflns_av_unetI/netI 0.0574
_diffrn_reflns_limit_h_max 20
_diffrn_reflns_limit_h_min -20
_diffrn_reflns_limit_k_max 30
_diffrn_reflns_limit_k_min -30
_diffrn_reflns_limit_l_max 30
_diffrn_reflns_limit_l_min -30
_diffrn_reflns_number 144883
_diffrn_reflns_theta_full 25
_diffrn_reflns_theta_max 26.45
_diffrn_reflns_theta_min 1.87
_diffrn_source 'fine-focus sealed tube'
_exptl_absorpt_coefficient_mu 0.867
_exptl_absorpt_correction_T_max 0.9579
_exptl_absorpt_correction_T_min 0.8596
_exptl_absorpt_correction_type multi-scan
_exptl_absorpt_process_details '(SADABS; Bruker, 2007)'
_exptl_crystal_colour yellow
_exptl_crystal_density_diffrn 1.223
_exptl_crystal_density_method 'not measured'
_exptl_crystal_description prism
_exptl_crystal_F_000 3544
_exptl_crystal_size_max 0.18
_exptl_crystal_size_mid 0.05
_exptl_crystal_size_min 0.05
_platon_squeeze_details
;
;
_refine_diff_density_max 1.128
_refine_diff_density_min -1.08
_refine_diff_density_rms 0.098
_refine_ls_extinction_method none
_refine_ls_goodness_of_fit_ref 1.005
_refine_ls_hydrogen_treatment mixed
_refine_ls_matrix_type full
_refine_ls_number_parameters 877
_refine_ls_number_reflns 19197
_refine_ls_number_restraints 0
_refine_ls_restrained_S_all 1.005
_refine_ls_R_factor_all 0.0708
_refine_ls_R_factor_gt 0.0449
_refine_ls_shift/su_max 0.001
_refine_ls_shift/su_mean 0
_refine_ls_structure_factor_coef Fsqd
_refine_ls_weighting_details 'calc w=1/[\s^2^(Fo^2^)+(0.0579P)^2^+0.0000P] where P=(Fo^2^+2Fc^2^)/3'
_refine_ls_weighting_scheme calc
_refine_ls_wR_factor_gt 0.1018
_refine_ls_wR_factor_ref 0.1092
_reflns_number_gt 13782
_reflns_number_total 19197
_reflns_threshold_expression >2\s(I)
_cod_data_source_file om5b00355_si_003.cif
_cod_data_source_block 8b
_cod_depositor_comments 'Adding full bibliography for 4086135--4086143.cif.'
_cod_original_sg_symbol_H-M 'P 21/n'
_cod_database_code 4086141

loop_
_symmetry_equiv_pos_as_xyz
'x, y, z'
'-x+1/2, y+1/2, -z+1/2'
'-x, -y, -z'
'x-1/2, -y-1/2, z-1/2'

loop_
_atom_site_label
_atom_site_type_symbol
_atom_site_fract_x
_atom_site_fract_y
_atom_site_fract_z
_atom_site_U_iso_or_equiv
_atom_site_adp_type
_atom_site_occupancy
_atom_site_symmetry_multiplicity
_atom_site_calc_flag
_atom_site_refinement_flags
C1 C 0.5149(3) 0.45369(19) 0.11270(18) 0.0396(11) Uani 1 1 d .
C2 C 0.4668(3) 0.4105(2) 0.08323(19) 0.0455(12) Uani 1 1 d .
C3 C 0.3922(3) 0.4192(3) 0.0397(2) 0.0602(15) Uani 1 1 d .
H3 H 0.36 0.3896 0.0199 0.072 Uiso 1 1 calc R
C4 C 0.3667(4) 0.4708(3) 0.0264(2) 0.0700(17) Uani 1 1 d .
H4 H 0.3161 0.4769 -0.0034 0.084 Uiso 1 1 calc R
C5 C 0.4116(4) 0.5151(2) 0.0546(2) 0.0615(15) Uani 1 1 d .
H5 H 0.3919 0.5509 0.0443 0.074 Uiso 1 1 calc R
C6 C 0.4867(3) 0.5060(2) 0.0984(2) 0.0473(12) Uani 1 1 d .
C7 C 0.4747(4) 0.3064(2) 0.0873(2) 0.0578(14) Uani 1 1 d .
C8 C 0.5355(4) 0.2732(2) 0.1184(2) 0.0569(14) Uani 1 1 d .
H8 H 0.5349 0.2347 0.1182 0.068 Uiso 1 1 calc R
C9 C 0.5996(3) 0.30687(18) 0.15109(19) 0.0437(12) Uani 1 1 d .
H9 H 0.6509 0.2947 0.1772 0.052 Uiso 1 1 calc R
C10 C 0.5419(3) 0.5511(2) 0.1293(2) 0.0562(14) Uani 1 1 d .
H10A H 0.5064 0.5785 0.142 0.067 Uiso 1 1 calc R
H10B H 0.5711 0.5689 0.1031 0.067 Uiso 1 1 calc R
C11 C 0.7232(3) 0.55959(16) 0.1955(2) 0.0425(11) Uani 1 1 d .
C12 C 0.7531(3) 0.5381(2) 0.1444(2) 0.0600(15) Uani 1 1 d .
H12A H 0.7999 0.5606 0.139 0.09 Uiso 1 1 calc R
H12B H 0.7055 0.5392 0.1094 0.09 Uiso 1 1 calc R
H12C H 0.7728 0.5006 0.152 0.09 Uiso 1 1 calc R
C13 C 0.7123(3) 0.62168(17) 0.1889(3) 0.0619(16) Uani 1 1 d .
H13A H 0.6955 0.6364 0.2219 0.093 Uiso 1 1 calc R
H13B H 0.6682 0.6299 0.1534 0.093 Uiso 1 1 calc R
H13C H 0.7665 0.638 0.1871 0.093 Uiso 1 1 calc R
C14 C 0.7900(3) 0.54649(19) 0.2513(2) 0.0581(15) Uani 1 1 d .
H14A H 0.7928 0.5072 0.2571 0.087 Uiso 1 1 calc R
H14B H 0.7744 0.5639 0.2835 0.087 Uiso 1 1 calc R
H14C H 0.8457 0.5599 0.2491 0.087 Uiso 1 1 calc R
C15 C 0.5797(3) 0.53655(17) 0.2554(2) 0.0437(12) Uani 1 1 d .
C16 C 0.5794(4) 0.59652(19) 0.2713(3) 0.0735(18) Uani 1 1 d .
H16A H 0.5457 0.6015 0.2991 0.11 Uiso 1 1 calc R
H16B H 0.5541 0.6178 0.2366 0.11 Uiso 1 1 calc R
H16C H 0.638 0.6087 0.2884 0.11 Uiso 1 1 calc R
C17 C 0.6312(3) 0.50471(18) 0.3079(2) 0.0482(12) Uani 1 1 d .
H17A H 0.6899 0.5184 0.3195 0.072 Uiso 1 1 calc R
H17B H 0.6317 0.4663 0.298 0.072 Uiso 1 1 calc R
H17C H 0.605 0.5091 0.3398 0.072 Uiso 1 1 calc R
C18 C 0.4876(3) 0.51461(19) 0.2396(2) 0.0525(13) Uani 1 1 d .
H18A H 0.4642 0.5179 0.2728 0.079 Uiso 1 1 calc R
H18B H 0.4877 0.4765 0.2285 0.079 Uiso 1 1 calc R
H18C H 0.4524 0.5355 0.2073 0.079 Uiso 1 1 calc R
C19 C 0.3909(4) 0.2917(3) 0.0443(3) 0.083(2) Uani 1 1 d .
H19A H 0.384 0.2522 0.0429 0.124 Uiso 1 1 calc R
H19B H 0.391 0.305 0.0061 0.124 Uiso 1 1 calc R
H19C H 0.3435 0.3082 0.0561 0.124 Uiso 1 1 calc R
C20 C 0.9037(3) 0.29762(16) 0.20810(18) 0.0316(10) Uani 1 1 d .
C21 C 0.9150(3) 0.29889(17) 0.1520(2) 0.0397(11) Uani 1 1 d .
C22 C 0.9792(3) 0.2674(2) 0.1391(2) 0.0503(13) Uani 1 1 d .
H22 H 0.988 0.2683 0.1017 0.06 Uiso 1 1 calc R
C23 C 1.0287(3) 0.23543(19) 0.1813(2) 0.0523(14) Uani 1 1 d .
H23 H 1.0735 0.215 0.1732 0.063 Uiso 1 1 calc R
C24 C 1.0155(3) 0.23188(18) 0.2358(2) 0.0490(13) Uani 1 1 d .
H24 H 1.0496 0.2083 0.2638 0.059 Uiso 1 1 calc R
C25 C 0.9520(3) 0.26318(16) 0.2491(2) 0.0353(10) Uani 1 1 d .
C26 C 0.8486(4) 0.3471(2) 0.0564(2) 0.0555(14) Uani 1 1 d .
C27 C 0.7836(4) 0.3844(2) 0.0424(2) 0.0634(15) Uani 1 1 d .
H27 H 0.7609 0.4014 0.0062 0.076 Uiso 1 1 calc R
C28 C 0.7583(3) 0.39187(19) 0.09165(18) 0.0440(12) Uani 1 1 d .
H28 H 0.714 0.4158 0.0947 0.053 Uiso 1 1 calc R
C29 C 0.9340(3) 0.26160(15) 0.3070(2) 0.0374(11) Uani 1 1 d .
H29A H 0.988 0.2595 0.338 0.045 Uiso 1 1 calc R
H29B H 0.8987 0.2297 0.3099 0.045 Uiso 1 1 calc R
C30 C 0.9612(3) 0.37341(16) 0.35089(17) 0.0309(9) Uani 1 1 d .
C31 C 1.0318(3) 0.37189(17) 0.31979(19) 0.0372(10) Uani 1 1 d .
H31A H 1.0754 0.3988 0.3368 0.056 Uiso 1 1 calc R
H31B H 1.0074 0.3801 0.2789 0.056 Uiso 1 1 calc R
H31C H 1.0576 0.3358 0.3238 0.056 Uiso 1 1 calc R
C32 C 0.9998(3) 0.35905(19) 0.41450(18) 0.0453(12) Uani 1 1 d .
H32A H 1.0215 0.3219 0.4175 0.068 Uiso 1 1 calc R
H32B H 0.9559 0.3622 0.4353 0.068 Uiso 1 1 calc R
H32C H 1.0468 0.384 0.4313 0.068 Uiso 1 1 calc R
C33 C 0.9251(3) 0.43111(16) 0.34475(18) 0.0376(10) Uani 1 1 d .
H33A H 0.8768 0.433 0.3617 0.056 Uiso 1 1 calc R
H33B H 0.9059 0.4407 0.3039 0.056 Uiso 1 1 calc R
H33C H 0.9696 0.4565 0.3647 0.056 Uiso 1 1 calc R
C34 C 0.8002(3) 0.30600(18) 0.35576(18) 0.0383(11) Uani 1 1 d .
C35 C 0.7271(3) 0.27532(17) 0.3141(2) 0.0414(11) Uani 1 1 d .
H35A H 0.7503 0.2446 0.2975 0.062 Uiso 1 1 calc R
H35B H 0.6972 0.2997 0.2832 0.062 Uiso 1 1 calc R
H35C H 0.6871 0.2621 0.335 0.062 Uiso 1 1 calc R
C36 C 0.8405(3) 0.2677(2) 0.4058(2) 0.0560(14) Uani 1 1 d .
H36A H 0.8854 0.2868 0.4343 0.084 Uiso 1 1 calc R
H36B H 0.8651 0.2363 0.3912 0.084 Uiso 1 1 calc R
H36C H 0.7966 0.2554 0.4239 0.084 Uiso 1 1 calc R
C37 C 0.7632(3) 0.35657(19) 0.3776(2) 0.0463(12) Uani 1 1 d .
H37A H 0.7191 0.3456 0.396 0.069 Uiso 1 1 calc R
H37B H 0.7382 0.3805 0.345 0.069 Uiso 1 1 calc R
H37C H 0.8088 0.3757 0.4055 0.069 Uiso 1 1 calc R
C38 C 0.8984(4) 0.3215(3) 0.0184(2) 0.092(2) Uani 1 1 d .
H38A H 0.9541 0.3392 0.0252 0.138 Uiso 1 1 calc R
H38B H 0.8667 0.3259 -0.0221 0.138 Uiso 1 1 calc R
H38C H 0.9066 0.2829 0.0275 0.138 Uiso 1 1 calc R
C39 C 0.0109(2) -0.07577(15) 0.08968(16) 0.0277(9) Uani 1 1 d .
C40 C -0.0294(3) -0.02745(15) 0.06645(16) 0.0274(9) Uani 1 1 d .
C41 C -0.1084(3) -0.02798(18) 0.02733(18) 0.0380(11) Uani 1 1 d .
H41 H -0.1342 0.0049 0.011 0.046 Uiso 1 1 calc R
C42 C -0.1495(3) -0.0764(2) 0.01215(18) 0.0430(11) Uani 1 1 d .
H42 H -0.2049 -0.0766 -0.0139 0.052 Uiso 1 1 calc R
C43 C -0.1120(3) -0.12496(18) 0.03398(18) 0.0386(11) Uani 1 1 d .
H43 H -0.141 -0.1582 0.0228 0.046 Uiso 1 1 calc R
C44 C -0.0315(3) -0.12447(16) 0.07240(17) 0.0292(9) Uani 1 1 d .
C45 C 0.0012(3) 0.07456(16) 0.07956(19) 0.0369(11) Uani 1 1 d .
C46 C 0.0721(3) 0.10015(16) 0.1112(2) 0.0404(11) Uani 1 1 d .
H46 H 0.0798 0.1382 0.1156 0.049 Uiso 1 1 calc R
C47 C 0.1310(3) 0.06071(16) 0.13613(19) 0.0381(11) Uani 1 1 d .
H47 H 0.1866 0.0678 0.1602 0.046 Uiso 1 1 calc R
C48 C 0.0154(3) -0.17580(16) 0.09689(18) 0.0387(11) Uani 1 1 d .
H48A H 0.0374 -0.1941 0.0673 0.046 Uiso 1 1 calc R
H48B H -0.0238 -0.2009 0.1092 0.046 Uiso 1 1 calc R
C49 C 0.1934(3) -0.20265(16) 0.15414(19) 0.0354(10) Uani 1 1 d .
C50 C 0.1649(3) -0.26224(17) 0.1429(2) 0.0520(13) Uani 1 1 d .
H50A H 0.2102 -0.2831 0.1331 0.078 Uiso 1 1 calc R
H50B H 0.113 -0.2639 0.1109 0.078 Uiso 1 1 calc R
H50C H 0.1533 -0.2775 0.1775 0.078 Uiso 1 1 calc R
C51 C 0.2662(3) -0.19925(18) 0.2088(2) 0.0487(13) Uani 1 1 d .
H51A H 0.3156 -0.219 0.2033 0.073 Uiso 1 1 calc R
H51B H 0.2482 -0.2153 0.2408 0.073 Uiso 1 1 calc R
H51C H 0.2815 -0.1612 0.2175 0.073 Uiso 1 1 calc R
C52 C 0.2250(3) -0.18088(18) 0.1039(2) 0.0548(14) Uani 1 1 d .
H52A H 0.2473 -0.1441 0.1129 0.082 Uiso 1 1 calc R
H52B H 0.1776 -0.1802 0.0689 0.082 Uiso 1 1 calc R
H52C H 0.2704 -0.2044 0.098 0.082 Uiso 1 1 calc R
C53 C 0.0633(3) -0.16882(15) 0.22322(17) 0.0290(9) Uani 1 1 d .
C54 C 0.1226(3) -0.14194(17) 0.27557(18) 0.0378(10) Uani 1 1 d .
H54A H 0.1002 -0.1471 0.309 0.057 Uiso 1 1 calc R
H54B H 0.1265 -0.1031 0.2682 0.057 Uiso 1 1 calc R
H54C H 0.1795 -0.1582 0.2832 0.057 Uiso 1 1 calc R
C55 C 0.0516(3) -0.22881(16) 0.2350(2) 0.0427(11) Uani 1 1 d .
H55A H 0.1075 -0.2463 0.2479 0.064 Uiso 1 1 calc R
H55B H 0.018 -0.2463 0.1997 0.064 Uiso 1 1 calc R
H55C H 0.0216 -0.2322 0.2651 0.064 Uiso 1 1 calc R
C56 C -0.0243(3) -0.14054(16) 0.21008(19) 0.0351(10) Uani 1 1 d .
H56A H -0.0461 -0.1421 0.2442 0.053 Uiso 1 1 calc R
H56B H -0.0643 -0.1589 0.1779 0.053 Uiso 1 1 calc R
H56C H -0.0182 -0.1027 0.1998 0.053 Uiso 1 1 calc R
C57 C -0.0796(3) 0.09859(19) 0.0442(2) 0.0536(14) Uani 1 1 d .
H57A H -0.0783 0.1379 0.0499 0.08 Uiso 1 1 calc R
H57B H -0.1278 0.0832 0.056 0.08 Uiso 1 1 calc R
H57C H -0.0861 0.0905 0.0035 0.08 Uiso 1 1 calc R
C58 C 0.4230(2) 0.06121(13) 0.21299(17) 0.0259(9) Uani 1 1 d .
C59 C 0.4399(2) 0.07003(14) 0.16028(17) 0.0274(9) Uani 1 1 d .
C60 C 0.4990(3) 0.10989(15) 0.15460(19) 0.0327(10) Uani 1 1 d .
H60 H 0.5113 0.1158 0.1187 0.039 Uiso 1 1 calc R
C61 C 0.5387(3) 0.14025(15) 0.20238(19) 0.0342(10) Uani 1 1 d .
H61 H 0.5786 0.1673 0.199 0.041 Uiso 1 1 calc R
C62 C 0.5221(3) 0.13222(14) 0.25436(19) 0.0314(10) Uani 1 1 d .
H62 H 0.5502 0.1538 0.2864 0.038 Uiso 1 1 calc R
C63 C 0.4645(2) 0.09294(14) 0.26086(17) 0.0277(9) Uani 1 1 d .
C64 C 0.3959(3) 0.02860(16) 0.05885(17) 0.0322(10) Uani 1 1 d .
C65 C 0.3375(3) -0.01103(16) 0.03690(18) 0.0351(10) Uani 1 1 d .
H65 H 0.3241 -0.0256 -0.0009 0.042 Uiso 1 1 calc R
C66 C 0.3019(3) -0.02558(15) 0.08084(17) 0.0320(10) Uani 1 1 d .
H66 H 0.2597 -0.0528 0.0778 0.038 Uiso 1 1 calc R
C67 C 0.4417(3) 0.08375(16) 0.31645(18) 0.0341(10) Uani 1 1 d .
H67A H 0.409 0.115 0.325 0.041 Uiso 1 1 calc R
H67B H 0.4942 0.0797 0.3484 0.041 Uiso 1 1 calc R
C68 C 0.2915(3) 0.03839(18) 0.34402(19) 0.0378(10) Uani 1 1 d .
C69 C 0.2308(3) 0.07736(18) 0.3024(2) 0.0448(12) Uani 1 1 d .
H69A H 0.2042 0.0585 0.2663 0.067 Uiso 1 1 calc R
H69B H 0.2632 0.1085 0.2945 0.067 Uiso 1 1 calc R
H69C H 0.1864 0.0899 0.3199 0.067 Uiso 1 1 calc R
C70 C 0.2405(3) -0.01253(18) 0.3517(2) 0.0479(12) Uani 1 1 d .
H70A H 0.1932 -0.002 0.3674 0.072 Uiso 1 1 calc R
H70B H 0.2781 -0.0377 0.3782 0.072 Uiso 1 1 calc R
H70C H 0.2179 -0.0302 0.3143 0.072 Uiso 1 1 calc R
C71 C 0.3243(3) 0.0673(2) 0.4029(2) 0.0557(14) Uani 1 1 d .
H71A H 0.2756 0.0808 0.4155 0.084 Uiso 1 1 calc R
H71B H 0.361 0.0976 0.399 0.084 Uiso 1 1 calc R
H71C H 0.3569 0.0416 0.4314 0.084 Uiso 1 1 calc R
C72 C 0.4506(3) -0.03282(16) 0.34692(17) 0.0326(10) Uani 1 1 d .
C73 C 0.4088(3) -0.08869(16) 0.33131(18) 0.0381(10) Uani 1 1 d .
H73A H 0.4477 -0.117 0.3516 0.057 Uiso 1 1 calc R
H73B H 0.3968 -0.0944 0.2897 0.057 Uiso 1 1 calc R
H73C H 0.3554 -0.0903 0.3427 0.057 Uiso 1 1 calc R
C74 C 0.4783(3) -0.02632(19) 0.41216(18) 0.0469(12) Uani 1 1 d .
H74A H 0.4291 -0.0316 0.4276 0.07 Uiso 1 1 calc R
H74B H 0.5015 0.0101 0.4219 0.07 Uiso 1 1 calc R
H74C H 0.5222 -0.0533 0.4288 0.07 Uiso 1 1 calc R
C75 C 0.5300(3) -0.03005(17) 0.3234(2) 0.0404(11) Uani 1 1 d .
H75A H 0.5678 -0.0606 0.3384 0.061 Uiso 1 1 calc R
H75B H 0.5604 0.004 0.3356 0.061 Uiso 1 1 calc R
H75C H 0.512 -0.0317 0.2813 0.061 Uiso 1 1 calc R
C76 C 0.4523(3) 0.05863(19) 0.0293(2) 0.0525(13) Uani 1 1 d .
H76A H 0.4378 0.0972 0.0273 0.079 Uiso 1 1 calc R
H76B H 0.4439 0.0444 -0.0097 0.079 Uiso 1 1 calc R
H76C H 0.5121 0.0539 0.051 0.079 Uiso 1 1 calc R
N1 N 0.5783(2) 0.35787(14) 0.14028(15) 0.0354(8) Uani 1 1 d .
N2 N 0.5000(2) 0.35826(15) 0.10021(16) 0.0427(9) Uani 1 1 d .
N3 N 0.8028(2) 0.36198(13) 0.13384(15) 0.0351(8) Uani 1 1 d .
N4 N 0.8599(2) 0.33362(15) 0.11273(15) 0.0414(9) Uani 1 1 d .
N5 N 0.0991(2) 0.01189(12) 0.12161(14) 0.0303(8) Uani 1 1 d .
N6 N 0.0180(2) 0.02030(13) 0.08604(14) 0.0316(8) Uani 1 1 d .
N7 N 0.3343(2) 0.00339(12) 0.12752(14) 0.0280(7) Uani 1 1 d .
N8 N 0.3939(2) 0.03701(12) 0.11415(14) 0.0261(7) Uani 1 1 d .
O1 O 0.72754(18) 0.40509(10) 0.23190(12) 0.0337(7) Uani 1 1 d .
H1 H 0.7452 0.4282 0.2579 0.05 Uiso 1 1 calc R
O2 O 0.24133(17) -0.05365(10) 0.20572(12) 0.0336(7) Uani 1 1 d .
H2 H 0.2543 -0.0747 0.2341 0.05 Uiso 1 1 calc R
P1 P 0.62163(7) 0.52312(4) 0.19222(5) 0.0356(3) Uani 1 1 d .
P2 P 0.87618(7) 0.32495(4) 0.31330(4) 0.0271(2) Uani 1 1 d .
P3 P 0.10402(7) -0.15706(4) 0.15876(5) 0.0261(2) Uani 1 1 d .
P4 P 0.37697(7) 0.02153(4) 0.30893(5) 0.0277(2) Uani 1 1 d .
Pd1 Pd 0.61837(2) 0.434501(12) 0.172503(14) 0.03034(9) Uani 1 1 d .
Pd2 Pd 0.820076(19) 0.349757(11) 0.221898(13) 0.02592(8) Uani 1 1 d .
Pd3 Pd 0.122394(19) -0.068483(11) 0.146332(13) 0.02323(8) Uani 1 1 d .
Pd4 Pd 0.336768(19) 0.005431(11) 0.214095(12) 0.02353(8) Uani 1 1 d .

loop_
_atom_site_aniso_label
_atom_site_aniso_U_11
_atom_site_aniso_U_22
_atom_site_aniso_U_33
_atom_site_aniso_U_23
_atom_site_aniso_U_13
_atom_site_aniso_U_12
C1 0.027(3) 0.059(3) 0.034(2) 0.005(2) 0.010(2) 0.008(2)
C2 0.034(3) 0.073(3) 0.032(2) -0.002(2) 0.013(2) 0.000(2)
C3 0.035(3) 0.095(4) 0.044(3) -0.012(3) -0.001(2) 0.010(3)
C4 0.048(4) 0.116(5) 0.039(3) -0.005(3) 0.000(3) 0.013(4)
C5 0.052(4) 0.081(4) 0.054(3) 0.020(3) 0.019(3) 0.029(3)
C6 0.034(3) 0.065(3) 0.044(3) 0.010(2) 0.014(2) 0.012(2)
C7 0.055(4) 0.073(4) 0.047(3) -0.021(3) 0.015(3) -0.020(3)
C8 0.069(4) 0.047(3) 0.057(3) -0.017(3) 0.022(3) -0.017(3)
C9 0.056(3) 0.043(3) 0.036(3) -0.008(2) 0.021(2) -0.010(2)
C10 0.048(3) 0.053(3) 0.070(4) 0.022(3) 0.020(3) 0.019(3)
C11 0.040(3) 0.029(2) 0.066(3) 0.004(2) 0.027(3) 0.0029(19)
C12 0.058(4) 0.053(3) 0.087(4) 0.005(3) 0.049(3) 0.000(3)
C13 0.061(4) 0.030(3) 0.110(5) 0.009(3) 0.050(3) -0.003(2)
C14 0.024(3) 0.050(3) 0.099(4) 0.012(3) 0.014(3) -0.009(2)
C15 0.042(3) 0.032(2) 0.068(3) -0.005(2) 0.034(3) 0.001(2)
C16 0.088(5) 0.040(3) 0.118(5) -0.013(3) 0.072(4) 0.006(3)
C17 0.057(3) 0.044(3) 0.051(3) -0.009(2) 0.027(3) -0.009(2)
C18 0.031(3) 0.051(3) 0.084(4) 0.002(3) 0.030(3) 0.002(2)
C19 0.057(4) 0.104(5) 0.079(4) -0.038(4) 0.005(3) -0.031(4)
C20 0.024(2) 0.034(2) 0.040(2) -0.0138(19) 0.014(2) -0.0068(18)
C21 0.032(3) 0.040(2) 0.054(3) -0.021(2) 0.023(2) -0.012(2)
C22 0.038(3) 0.065(3) 0.058(3) -0.031(3) 0.029(3) -0.011(2)
C23 0.037(3) 0.051(3) 0.073(4) -0.036(3) 0.023(3) -0.001(2)
C24 0.032(3) 0.036(3) 0.080(4) -0.020(2) 0.017(3) 0.002(2)
C25 0.025(2) 0.031(2) 0.055(3) -0.014(2) 0.019(2) -0.0085(18)
C26 0.070(4) 0.073(4) 0.036(3) -0.011(2) 0.034(3) -0.014(3)
C27 0.072(4) 0.088(4) 0.032(3) 0.008(3) 0.017(3) 0.013(3)
C28 0.051(3) 0.052(3) 0.029(2) 0.006(2) 0.013(2) -0.004(2)
C29 0.028(2) 0.023(2) 0.061(3) 0.0065(19) 0.014(2) 0.0056(17)
C30 0.026(2) 0.035(2) 0.032(2) -0.0024(18) 0.0083(19) 0.0038(18)
C31 0.022(2) 0.044(2) 0.046(3) -0.008(2) 0.010(2) -0.0070(19)
C32 0.037(3) 0.063(3) 0.033(2) -0.002(2) 0.003(2) 0.002(2)
C33 0.037(3) 0.036(2) 0.035(2) -0.0047(19) 0.003(2) 0.0002(19)
C34 0.024(2) 0.054(3) 0.039(3) 0.012(2) 0.012(2) 0.003(2)
C35 0.028(3) 0.046(3) 0.056(3) 0.015(2) 0.020(2) 0.005(2)
C36 0.047(3) 0.078(4) 0.047(3) 0.026(3) 0.020(3) 0.003(3)
C37 0.032(3) 0.071(3) 0.041(3) -0.001(2) 0.018(2) 0.009(2)
C38 0.112(6) 0.129(6) 0.055(4) 0.002(4) 0.054(4) 0.011(5)
C39 0.022(2) 0.039(2) 0.027(2) 0.0032(17) 0.0134(18) 0.0016(17)
C40 0.027(2) 0.034(2) 0.026(2) 0.0052(17) 0.0159(19) 0.0064(17)
C41 0.035(3) 0.051(3) 0.030(2) 0.010(2) 0.012(2) 0.013(2)
C42 0.030(3) 0.067(3) 0.030(2) 0.001(2) 0.005(2) 0.004(2)
C43 0.033(3) 0.052(3) 0.031(2) -0.005(2) 0.011(2) -0.010(2)
C44 0.028(2) 0.035(2) 0.027(2) 0.0012(17) 0.0121(19) 0.0019(18)
C45 0.041(3) 0.035(2) 0.044(3) 0.013(2) 0.027(2) 0.013(2)
C46 0.055(3) 0.024(2) 0.053(3) 0.011(2) 0.034(3) 0.009(2)
C47 0.048(3) 0.034(2) 0.039(3) 0.0062(19) 0.022(2) -0.007(2)
C48 0.038(3) 0.036(2) 0.042(3) -0.005(2) 0.013(2) -0.008(2)
C49 0.036(3) 0.028(2) 0.050(3) 0.0019(19) 0.024(2) 0.0086(18)
C50 0.054(3) 0.032(2) 0.077(4) 0.002(2) 0.031(3) 0.012(2)
C51 0.028(3) 0.040(3) 0.082(4) 0.007(2) 0.022(3) 0.012(2)
C52 0.075(4) 0.040(3) 0.068(3) 0.011(2) 0.051(3) 0.022(3)
C53 0.028(2) 0.028(2) 0.035(2) 0.0045(17) 0.0147(19) -0.0018(17)
C54 0.038(3) 0.042(3) 0.038(3) 0.0090(19) 0.018(2) 0.000(2)
C55 0.044(3) 0.031(2) 0.059(3) 0.015(2) 0.023(2) 0.001(2)
C56 0.031(3) 0.040(2) 0.042(3) 0.0054(19) 0.021(2) -0.0004(19)
C57 0.060(4) 0.050(3) 0.062(3) 0.016(2) 0.034(3) 0.024(2)
C58 0.026(2) 0.0143(18) 0.039(2) 0.0011(16) 0.0129(19) 0.0035(15)
C59 0.026(2) 0.0205(19) 0.039(2) 0.0041(17) 0.0155(19) 0.0052(16)
C60 0.028(2) 0.029(2) 0.046(3) 0.0088(19) 0.019(2) 0.0047(18)
C61 0.030(2) 0.021(2) 0.055(3) 0.0052(19) 0.018(2) -0.0053(17)
C62 0.027(2) 0.0163(19) 0.051(3) -0.0053(17) 0.011(2) 0.0032(16)
C63 0.025(2) 0.0218(19) 0.039(2) -0.0031(17) 0.0127(19) 0.0031(16)
C64 0.037(3) 0.029(2) 0.034(2) 0.0027(17) 0.015(2) 0.0044(18)
C65 0.042(3) 0.034(2) 0.028(2) 0.0047(18) 0.008(2) 0.0050(19)
C66 0.035(3) 0.026(2) 0.034(2) 0.0039(18) 0.007(2) 0.0014(18)
C67 0.031(2) 0.033(2) 0.041(3) -0.0106(19) 0.015(2) -0.0045(18)
C68 0.029(3) 0.049(3) 0.041(3) -0.011(2) 0.020(2) 0.000(2)
C69 0.038(3) 0.050(3) 0.054(3) -0.010(2) 0.026(2) 0.007(2)
C70 0.038(3) 0.058(3) 0.057(3) -0.003(2) 0.030(3) -0.002(2)
C71 0.054(3) 0.074(4) 0.046(3) -0.021(3) 0.025(3) -0.001(3)
C72 0.032(2) 0.038(2) 0.028(2) 0.0029(18) 0.0069(19) 0.0030(18)
C73 0.040(3) 0.035(2) 0.040(3) 0.0067(19) 0.013(2) 0.006(2)
C74 0.053(3) 0.052(3) 0.034(3) 0.002(2) 0.009(2) 0.004(2)
C75 0.033(3) 0.040(2) 0.049(3) -0.002(2) 0.011(2) 0.003(2)
C76 0.070(4) 0.054(3) 0.047(3) -0.004(2) 0.040(3) -0.008(3)
N1 0.035(2) 0.039(2) 0.032(2) -0.0071(16) 0.0092(17) -0.0073(16)
N2 0.034(2) 0.056(3) 0.037(2) -0.0093(18) 0.0081(19) -0.0061(18)
N3 0.039(2) 0.040(2) 0.031(2) -0.0089(16) 0.0168(18) -0.0071(16)
N4 0.041(2) 0.052(2) 0.036(2) -0.0107(18) 0.0173(19) -0.0105(19)
N5 0.038(2) 0.0251(17) 0.0320(19) 0.0047(14) 0.0168(17) 0.0010(15)
N6 0.035(2) 0.0368(19) 0.0284(18) 0.0093(15) 0.0174(17) 0.0089(16)
N7 0.0291(19) 0.0253(17) 0.0301(18) 0.0048(14) 0.0089(15) 0.0022(14)
N8 0.0278(19) 0.0204(16) 0.0339(19) 0.0070(14) 0.0148(16) -0.0004(13)
O1 0.0357(18) 0.0290(15) 0.0321(16) -0.0064(12) 0.0019(13) 0.0080(13)
O2 0.0295(17) 0.0352(16) 0.0347(17) 0.0074(12) 0.0057(13) -0.0097(13)
P1 0.0282(6) 0.0300(6) 0.0527(7) 0.0086(5) 0.0179(6) 0.0064(5)
P2 0.0235(6) 0.0295(5) 0.0315(6) 0.0039(4) 0.0126(5) 0.0042(4)
P3 0.0230(6) 0.0219(5) 0.0351(6) 0.0019(4) 0.0106(5) 0.0010(4)
P4 0.0256(6) 0.0295(5) 0.0320(6) -0.0046(4) 0.0146(5) -0.0020(4)
Pd1 0.02498(18) 0.03281(17) 0.03265(18) 0.00268(13) 0.00676(14) 0.00240(13)
Pd2 0.02723(18) 0.02580(16) 0.02731(17) -0.00319(12) 0.01177(14) -0.00095(12)
Pd3 0.02111(17) 0.02163(15) 0.02928(16) 0.00225(12) 0.01078(13) -0.00018(12)
Pd4 0.02227(17) 0.02217(15) 0.02879(16) -0.00073(12) 0.01144(13) -0.00215(12)

loop_
_atom_type_symbol
_atom_type_description
_atom_type_scat_dispersion_real
_atom_type_scat_dispersion_imag
_atom_type_scat_source
C C 0.0033 0.0016 'International Tables Vol C Tables 4.2.6.8 and 6.1.1.4'
H H 0 0 'International Tables Vol C Tables 4.2.6.8 and 6.1.1.4'
N N 0.0061 0.0033 'International Tables Vol C Tables 4.2.6.8 and 6.1.1.4'
O O 0.0106 0.006 'International Tables Vol C Tables 4.2.6.8 and 6.1.1.4'
P P 0.1023 0.0942 'International Tables Vol C Tables 4.2.6.8 and 6.1.1.4'
Pd Pd -0.9988 1.0072 'International Tables Vol C Tables 4.2.6.8 and 6.1.1.4'

loop_
_geom_angle_atom_site_label_1
_geom_angle_atom_site_label_2
_geom_angle_atom_site_label_3
_geom_angle
C6 C1 C2 118.9(4)
C6 C1 Pd1 124.9(4)
C2 C1 Pd1 116.3(3)
C3 C2 C1 121.5(5)
C3 C2 N2 123.1(5)
C1 C2 N2 115.4(4)
C4 C3 C2 118.2(5)
C4 C3 H3 120.9
C2 C3 H3 120.9
C3 C4 C5 122.7(5)
C3 C4 H4 118.6
C5 C4 H4 118.6
C4 C5 C6 118.7(5)
C4 C5 H5 120.7
C6 C5 H5 120.7
C1 C6 C5 120.1(5)
C1 C6 C10 117.1(4)
C5 C6 C10 122.7(5)
C8 C7 N2 108.4(5)
C8 C7 C19 128.6(5)
N2 C7 C19 123.0(5)
C7 C8 C9 106.0(5)
C7 C8 H8 127
C9 C8 H8 127
N1 C9 C8 109.9(5)
N1 C9 H9 125.1
C8 C9 H9 125.1
C6 C10 P1 109.0(3)
C6 C10 H10A 109.9
P1 C10 H10A 109.9
C6 C10 H10B 109.9
P1 C10 H10B 109.9
H10A C10 H10B 108.3
C14 C11 C12 109.4(4)
C14 C11 C13 109.7(4)
C12 C11 C13 108.2(4)
C14 C11 P1 110.4(3)
C12 C11 P1 105.4(3)
C13 C11 P1 113.5(3)
C11 C12 H12A 109.5
C11 C12 H12B 109.5
H12A C12 H12B 109.5
C11 C12 H12C 109.5
H12A C12 H12C 109.5
H12B C12 H12C 109.5
C11 C13 H13A 109.5
C11 C13 H13B 109.5
H13A C13 H13B 109.5
C11 C13 H13C 109.5
H13A C13 H13C 109.5
H13B C13 H13C 109.5
C11 C14 H14A 109.5
C11 C14 H14B 109.5
H14A C14 H14B 109.5
C11 C14 H14C 109.5
H14A C14 H14C 109.5
H14B C14 H14C 109.5
C16 C15 C17 109.1(4)
C16 C15 C18 109.5(4)
C17 C15 C18 107.7(4)
C16 C15 P1 113.9(3)
C17 C15 P1 110.2(3)
C18 C15 P1 106.3(3)
C15 C16 H16A 109.5
C15 C16 H16B 109.5
H16A C16 H16B 109.5
C15 C16 H16C 109.5
H16A C16 H16C 109.5
H16B C16 H16C 109.5
C15 C17 H17A 109.5
C15 C17 H17B 109.5
H17A C17 H17B 109.5
C15 C17 H17C 109.5
H17A C17 H17C 109.5
H17B C17 H17C 109.5
C15 C18 H18A 109.5
C15 C18 H18B 109.5
H18A C18 H18B 109.5
C15 C18 H18C 109.5
H18A C18 H18C 109.5
H18B C18 H18C 109.5
C7 C19 H19A 109.5
C7 C19 H19B 109.5
H19A C19 H19B 109.5
C7 C19 H19C 109.5
H19A C19 H19C 109.5
H19B C19 H19C 109.5
C25 C20 C21 120.2(4)
C25 C20 Pd2 124.8(3)
C21 C20 Pd2 114.9(3)
C22 C21 N4 124.4(4)
C22 C21 C20 119.8(5)
N4 C21 C20 115.7(4)
C23 C22 C21 118.6(5)
C23 C22 H22 120.7
C21 C22 H22 120.7
C22 C23 C24 122.0(4)
C22 C23 H23 119
C24 C23 H23 119
C23 C24 C25 119.6(5)
C23 C24 H24 120.2
C25 C24 H24 120.2
C20 C25 C24 119.5(4)
C20 C25 C29 117.8(4)
C24 C25 C29 122.7(4)
N4 C26 C27 107.3(4)
N4 C26 C38 123.4(5)
C27 C26 C38 129.2(5)
C28 C27 C26 105.6(4)
C28 C27 H27 127.2
C26 C27 H27 127.2
N3 C28 C27 111.5(5)
N3 C28 H28 124.3
C27 C28 H28 124.3
C25 C29 P2 106.5(3)
C25 C29 H29A 110.4
P2 C29 H29A 110.4
C25 C29 H29B 110.4
P2 C29 H29B 110.4
H29A C29 H29B 108.6
C31 C30 C33 107.1(3)
C31 C30 C32 108.9(3)
C33 C30 C32 110.8(3)
C31 C30 P2 107.5(3)
C33 C30 P2 109.5(3)
C32 C30 P2 112.8(3)
C30 C31 H31A 109.5
C30 C31 H31B 109.5
H31A C31 H31B 109.5
C30 C31 H31C 109.5
H31A C31 H31C 109.5
H31B C31 H31C 109.5
C30 C32 H32A 109.5
C30 C32 H32B 109.5
H32A C32 H32B 109.5
C30 C32 H32C 109.5
H32A C32 H32C 109.5
H32B C32 H32C 109.5
C30 C33 H33A 109.5
C30 C33 H33B 109.5
H33A C33 H33B 109.5
C30 C33 H33C 109.5
H33A C33 H33C 109.5
H33B C33 H33C 109.5
C35 C34 C36 107.6(4)
C35 C34 C37 108.6(3)
C36 C34 C37 110.8(4)
C35 C34 P2 106.0(3)
C36 C34 P2 112.4(3)
C37 C34 P2 111.2(3)
C34 C35 H35A 109.5
C34 C35 H35B 109.5
H35A C35 H35B 109.5
C34 C35 H35C 109.5
H35A C35 H35C 109.5
H35B C35 H35C 109.5
C34 C36 H36A 109.5
C34 C36 H36B 109.5
H36A C36 H36B 109.5
C34 C36 H36C 109.5
H36A C36 H36C 109.5
H36B C36 H36C 109.5
C34 C37 H37A 109.5
C34 C37 H37B 109.5
H37A C37 H37B 109.5
C34 C37 H37C 109.5
H37A C37 H37C 109.5
H37B C37 H37C 109.5
C26 C38 H38A 109.5
C26 C38 H38B 109.5
H38A C38 H38B 109.5
C26 C38 H38C 109.5
H38A C38 H38C 109.5
H38B C38 H38C 109.5
C44 C39 C40 118.3(4)
C44 C39 Pd3 125.2(3)
C40 C39 Pd3 116.4(3)
C41 C40 C39 121.1(4)
C41 C40 N6 124.1(4)
C39 C40 N6 114.8(4)
C42 C41 C40 119.4(4)
C42 C41 H41 120.3
C40 C41 H41 120.3
C41 C42 C43 121.4(4)
C41 C42 H42 119.3
C43 C42 H42 119.3
C42 C43 C44 119.2(4)
C42 C43 H43 120.4
C44 C43 H43 120.4
C43 C44 C39 120.6(4)
C43 C44 C48 122.6(4)
C39 C44 C48 116.7(4)
C46 C45 N6 106.2(4)
C46 C45 C57 128.7(4)
N6 C45 C57 125.2(4)
C45 C46 C47 107.5(4)
C45 C46 H46 126.2
C47 C46 H46 126.2
N5 C47 C46 110.4(4)
N5 C47 H47 124.8
C46 C47 H47 124.8
C44 C48 P3 108.0(3)
C44 C48 H48A 110.1
P3 C48 H48A 110.1
C44 C48 H48B 110.1
P3 C48 H48B 110.1
H48A C48 H48B 108.4
C51 C49 C52 108.5(4)
C51 C49 C50 109.4(4)
C52 C49 C50 110.1(4)
C51 C49 P3 110.7(3)
C52 C49 P3 105.5(3)
C50 C49 P3 112.5(3)
C49 C50 H50A 109.5
C49 C50 H50B 109.5
H50A C50 H50B 109.5
C49 C50 H50C 109.5
H50A C50 H50C 109.5
H50B C50 H50C 109.5
C49 C51 H51A 109.5
C49 C51 H51B 109.5
H51A C51 H51B 109.5
C49 C51 H51C 109.5
H51A C51 H51C 109.5
H51B C51 H51C 109.5
C49 C52 H52A 109.5
C49 C52 H52B 109.5
H52A C52 H52B 109.5
C49 C52 H52C 109.5
H52A C52 H52C 109.5
H52B C52 H52C 109.5
C54 C53 C55 110.6(3)
C54 C53 C56 108.6(3)
C55 C53 C56 108.8(3)
C54 C53 P3 109.6(3)
C55 C53 P3 113.3(3)
C56 C53 P3 105.9(3)
C53 C54 H54A 109.5
C53 C54 H54B 109.5
H54A C54 H54B 109.5
C53 C54 H54C 109.5
H54A C54 H54C 109.5
H54B C54 H54C 109.5
C53 C55 H55A 109.5
C53 C55 H55B 109.5
H55A C55 H55B 109.5
C53 C55 H55C 109.5
H55A C55 H55C 109.5
H55B C55 H55C 109.5
C53 C56 H56A 109.5
C53 C56 H56B 109.5
H56A C56 H56B 109.5
C53 C56 H56C 109.5
H56A C56 H56C 109.5
H56B C56 H56C 109.5
C45 C57 H57A 109.5
C45 C57 H57B 109.5
H57A C57 H57B 109.5
C45 C57 H57C 109.5
H57A C57 H57C 109.5
H57B C57 H57C 109.5
C59 C58 C63 119.6(3)
C59 C58 Pd4 116.0(3)
C63 C58 Pd4 124.3(3)
C58 C59 C60 120.5(4)
C58 C59 N8 115.8(3)
C60 C59 N8 123.8(4)
C61 C60 C59 118.5(4)
C61 C60 H60 120.8
C59 C60 H60 120.8
C62 C61 C60 121.5(4)
C62 C61 H61 119.2
C60 C61 H61 119.2
C61 C62 C63 120.8(4)
C61 C62 H62 119.6
C63 C62 H62 119.6
C62 C63 C58 119.1(4)
C62 C63 C67 122.9(4)
C58 C63 C67 117.9(3)
N8 C64 C65 107.0(4)
N8 C64 C76 124.7(4)
C65 C64 C76 128.3(4)
C64 C65 C66 106.2(4)
C64 C65 H65 126.9
C66 C65 H65 126.9
N7 C66 C65 111.0(4)
N7 C66 H66 124.5
C65 C66 H66 124.5
C63 C67 P4 108.1(3)
C63 C67 H67A 110.1
P4 C67 H67A 110.1
C63 C67 H67B 110.1
P4 C67 H67B 110.1
H67A C67 H67B 108.4
C69 C68 C70 108.4(4)
C69 C68 C71 108.2(4)
C70 C68 C71 109.2(4)
C69 C68 P4 105.7(3)
C70 C68 P4 111.3(3)
C71 C68 P4 113.8(3)
C68 C69 H69A 109.5
C68 C69 H69B 109.5
H69A C69 H69B 109.5
C68 C69 H69C 109.5
H69A C69 H69C 109.5
H69B C69 H69C 109.5
C68 C70 H70A 109.5
C68 C70 H70B 109.5
H70A C70 H70B 109.5
C68 C70 H70C 109.5
H70A C70 H70C 109.5
H70B C70 H70C 109.5
C68 C71 H71A 109.5
C68 C71 H71B 109.5
H71A C71 H71B 109.5
C68 C71 H71C 109.5
H71A C71 H71C 109.5
H71B C71 H71C 109.5
C74 C72 C73 109.6(3)
C74 C72 C75 109.2(4)
C73 C72 C75 107.9(3)
C74 C72 P4 113.8(3)
C73 C72 P4 110.0(3)
C75 C72 P4 106.1(3)
C72 C73 H73A 109.5
C72 C73 H73B 109.5
H73A C73 H73B 109.5
C72 C73 H73C 109.5
H73A C73 H73C 109.5
H73B C73 H73C 109.5
C72 C74 H74A 109.5
C72 C74 H74B 109.5
H74A C74 H74B 109.5
C72 C74 H74C 109.5
H74A C74 H74C 109.5
H74B C74 H74C 109.5
C72 C75 H75A 109.5
C72 C75 H75B 109.5
H75A C75 H75B 109.5
C72 C75 H75C 109.5
H75A C75 H75C 109.5
H75B C75 H75C 109.5
C64 C76 H76A 109.5
C64 C76 H76B 109.5
H76A C76 H76B 109.5
C64 C76 H76C 109.5
H76A C76 H76C 109.5
H76B C76 H76C 109.5
C9 N1 N2 106.9(4)
C9 N1 Pd1 139.2(3)
N2 N1 Pd1 113.2(3)
C7 N2 N1 108.7(4)
C7 N2 C2 136.5(4)
N1 N2 C2 114.7(4)
C28 N3 N4 106.8(4)
C28 N3 Pd2 140.2(3)
N4 N3 Pd2 112.7(3)
C26 N4 N3 108.8(4)
C26 N4 C21 135.3(4)
N3 N4 C21 115.8(3)
C47 N5 N6 105.6(3)
C47 N5 Pd3 140.1(3)
N6 N5 Pd3 113.1(2)
C45 N6 N5 110.3(3)
C45 N6 C40 134.5(4)
N5 N6 C40 115.1(3)
C66 N7 N8 105.8(3)
C66 N7 Pd4 140.0(3)
N8 N7 Pd4 113.3(2)
C64 N8 N7 110.0(3)
C64 N8 C59 135.2(3)
N7 N8 C59 114.8(3)
Pd1 O1 H1 109.5
Pd4 O2 H2 109.5
C10 P1 C15 106.0(2)
C10 P1 C11 105.9(2)
C15 P1 C11 113.3(2)
C10 P1 Pd1 102.70(17)
C15 P1 Pd1 110.85(14)
C11 P1 Pd1 116.84(14)
C29 P2 C34 105.04(19)
C29 P2 C30 104.74(19)
C34 P2 C30 114.07(19)
C29 P2 Pd2 103.44(15)
C34 P2 Pd2 117.11(14)
C30 P2 Pd2 110.86(13)
C48 P3 C49 104.7(2)
C48 P3 C53 105.11(19)
C49 P3 C53 114.32(18)
C48 P3 Pd3 103.99(14)
C49 P3 Pd3 116.57(13)
C53 P3 Pd3 110.68(12)
C67 P4 C68 104.27(19)
C67 P4 C72 106.05(19)
C68 P4 C72 113.4(2)
C67 P4 Pd4 104.52(14)
C68 P4 Pd4 117.11(15)
C72 P4 Pd4 110.27(13)
C1 Pd1 N1 79.85(17)
C1 Pd1 O1 173.32(15)
N1 Pd1 O1 93.63(12)
C1 Pd1 P1 83.48(14)
N1 Pd1 P1 162.79(11)
O1 Pd1 P1 103.12(8)
C20 Pd2 N3 80.38(16)
C20 Pd2 P2 82.49(13)
N3 Pd2 P2 162.07(10)
C39 Pd3 N5 79.91(15)
C39 Pd3 P3 82.64(11)
N5 Pd3 P3 162.01(10)
C58 Pd4 N7 79.92(14)
C58 Pd4 O2 173.94(14)
N7 Pd4 O2 94.15(12)
C58 Pd4 P4 82.88(12)
N7 Pd4 P4 162.19(9)
O2 Pd4 P4 103.13(8)

loop_
_geom_bond_atom_site_label_1
_geom_bond_atom_site_label_2
_geom_bond_distance
C1 C6 1.384(6)
C1 C2 1.399(6)
C1 Pd1 1.959(4)
C2 C3 1.392(6)
C2 N2 1.418(6)
C3 C4 1.352(8)
C3 H3 0.95
C4 C5 1.389(8)
C4 H4 0.95
C5 C6 1.402(7)
C5 H5 0.95
C6 C10 1.498(7)
C7 C8 1.346(7)
C7 N2 1.357(6)
C7 C19 1.521(7)
C8 C9 1.401(6)
C8 H8 0.95
C9 N1 1.314(5)
C9 H9 0.95
C10 P1 1.847(5)
C10 H10A 0.99
C10 H10B 0.99
C11 C14 1.519(7)
C11 C12 1.537(7)
C11 C13 1.548(6)
C11 P1 1.866(5)
C12 H12A 0.98
C12 H12B 0.98
C12 H12C 0.98
C13 H13A 0.98
C13 H13B 0.98
C13 H13C 0.98
C14 H14A 0.98
C14 H14B 0.98
C14 H14C 0.98
C15 C16 1.531(6)
C15 C17 1.535(7)
C15 C18 1.542(6)
C15 P1 1.860(5)
C16 H16A 0.98
C16 H16B 0.98
C16 H16C 0.98
C17 H17A 0.98
C17 H17B 0.98
C17 H17C 0.98
C18 H18A 0.98
C18 H18B 0.98
C18 H18C 0.98
C19 H19A 0.98
C19 H19B 0.98
C19 H19C 0.98
C20 C25 1.379(6)
C20 C21 1.414(6)
C20 Pd2 1.966(4)
C21 C22 1.402(6)
C21 N4 1.408(6)
C22 C23 1.369(7)
C22 H22 0.95
C23 C24 1.391(7)
C23 H23 0.95
C24 C25 1.396(6)
C24 H24 0.95
C25 C29 1.503(6)
C26 N4 1.362(6)
C26 C27 1.376(7)
C26 C38 1.516(7)
C27 C28 1.369(6)
C27 H27 0.95
C28 N3 1.308(5)
C28 H28 0.95
C29 P2 1.854(4)
C29 H29A 0.99
C29 H29B 0.99
C30 C31 1.532(6)
C30 C33 1.534(5)
C30 C32 1.536(6)
C30 P2 1.870(4)
C31 H31A 0.98
C31 H31B 0.98
C31 H31C 0.98
C32 H32A 0.98
C32 H32B 0.98
C32 H32C 0.98
C33 H33A 0.98
C33 H33B 0.98
C33 H33C 0.98
C34 C35 1.536(6)
C34 C36 1.536(6)
C34 C37 1.540(6)
C34 P2 1.865(4)
C35 H35A 0.98
C35 H35B 0.98
C35 H35C 0.98
C36 H36A 0.98
C36 H36B 0.98
C36 H36C 0.98
C37 H37A 0.98
C37 H37B 0.98
C37 H37C 0.98
C38 H38A 0.98
C38 H38B 0.98
C38 H38C 0.98
C39 C44 1.393(5)
C39 C40 1.404(5)
C39 Pd3 1.965(4)
C40 C41 1.375(6)
C40 N6 1.420(5)
C41 C42 1.372(6)
C41 H41 0.95
C42 C43 1.384(6)
C42 H42 0.95
C43 C44 1.387(6)
C43 H43 0.95
C44 C48 1.515(5)
C45 C46 1.357(6)
C45 N6 1.369(5)
C45 C57 1.486(6)
C46 C47 1.386(6)
C46 H46 0.95
C47 N5 1.323(5)
C47 H47 0.95
C48 P3 1.835(4)
C48 H48A 0.99
C48 H48B 0.99
C49 C51 1.519(6)
C49 C52 1.534(6)
C49 C50 1.546(6)
C49 P3 1.867(4)
C50 H50A 0.98
C50 H50B 0.98
C50 H50C 0.98
C51 H51A 0.98
C51 H51B 0.98
C51 H51C 0.98
C52 H52A 0.98
C52 H52B 0.98
C52 H52C 0.98
C53 C54 1.521(6)
C53 C55 1.531(5)
C53 C56 1.543(5)
C53 P3 1.869(4)
C54 H54A 0.98
C54 H54B 0.98
C54 H54C 0.98
C55 H55A 0.98
C55 H55B 0.98
C55 H55C 0.98
C56 H56A 0.98
C56 H56B 0.98
C56 H56C 0.98
C57 H57A 0.98
C57 H57B 0.98
C57 H57C 0.98
C58 C59 1.389(5)
C58 C63 1.409(5)
C58 Pd4 1.972(4)
C59 C60 1.409(5)
C59 N8 1.420(5)
C60 C61 1.381(6)
C60 H60 0.95
C61 C62 1.367(6)
C61 H61 0.95
C62 C63 1.387(5)
C62 H62 0.95
C63 C67 1.501(5)
C64 N8 1.359(5)
C64 C65 1.368(6)
C64 C76 1.501(6)
C65 C66 1.386(6)
C65 H65 0.95
C66 N7 1.319(5)
C66 H66 0.95
C67 P4 1.845(4)
C67 H67A 0.99
C67 H67B 0.99
C68 C69 1.542(6)
C68 C70 1.545(6)
C68 C71 1.550(6)
C68 P4 1.860(4)
C69 H69A 0.98
C69 H69B 0.98
C69 H69C 0.98
C70 H70A 0.98
C70 H70B 0.98
C70 H70C 0.98
C71 H71A 0.98
C71 H71B 0.98
C71 H71C 0.98
C72 C74 1.525(6)
C72 C73 1.540(6)
C72 C75 1.546(6)
C72 P4 1.868(4)
C73 H73A 0.98
C73 H73B 0.98
C73 H73C 0.98
C74 H74A 0.98
C74 H74B 0.98
C74 H74C 0.98
C75 H75A 0.98
C75 H75B 0.98
C75 H75C 0.98
C76 H76A 0.98
C76 H76B 0.98
C76 H76C 0.98
N1 N2 1.376(5)
N1 Pd1 2.084(3)
N3 N4 1.368(5)
N3 Pd2 2.089(3)
N5 N6 1.383(5)
N5 Pd3 2.079(3)
N7 N8 1.379(4)
N7 Pd4 2.079(3)
O1 Pd1 2.091(3)
O1 H1 0.84
O2 Pd4 2.101(2)
O2 H2 0.84
P1 Pd1 2.2381(11)
P2 Pd2 2.2340(11)
P3 Pd3 2.2397(10)
P4 Pd4 2.2399(11)

loop_
_platon_squeeze_void_nr
_platon_squeeze_void_average_x
_platon_squeeze_void_average_y
_platon_squeeze_void_average_z
_platon_squeeze_void_volume
_platon_squeeze_void_count_electrons
_platon_squeeze_void_content
1 -0.186 0.712 -0.040 296 132 ' '
2 0.161 0.275 0.527 253 128 ' '
3 -0.161 0.725 0.473 254 130 ' '
4 0.186 0.288 1.040 296 131 ' '
5 0.314 0.788 0.460 296 132 ' '
6 0.339 0.775 0.973 253 129 ' '
7 0.234 0.530 0.591 6 1 ' '
8 0.266 0.030 0.909 6 1 ' '
9 0.661 0.225 1.027 254 129 ' '
10 0.686 0.212 0.540 296 131 ' '
11 0.734 0.970 0.091 6 1 ' '
12 0.766 0.470 0.409 5 1 ' '
